data_4511872
loop_
_publ_author_name
'Harada, Jun'
'Ogawa, Keiichiro'

_publ_section_title
;
 What Molecules Are Likely or Unlikely To Undergo Pedal Motions in
 Crystals?
;
_journal_issue 10
_journal_name_full 'Crystal Growth &amp; Design'
_journal_page_first 5182
_journal_paper_doi 10.1021/cg500962y
_journal_volume 14
_journal_year 2014
_chemical_formula_moiety 'C18 H20'
_chemical_formula_sum 'C18 H20'
_chemical_formula_weight 236.34
_chemical_name_systematic
;
 ?
;
_space_group_crystal_system monoclinic
_space_group_IT_number 14
_space_group_name_Hall '-P 2ybc'
_space_group_name_H-M_alt 'P 1 21/c 1'
_symmetry_space_group_name_Hall '-P 2ybc'
_symmetry_space_group_name_H-M 'P 1 21/c 1'
_atom_sites_solution_hydrogens geom
_atom_sites_solution_primary direct
_audit_creation_date 2014-06-25
_audit_creation_method
;
Olex2 1.2
(compiled 2014.06.23 svn.r2946 for OlexSys, GUI svn.r4855)
;
_cell_angle_alpha 90
_cell_angle_beta 90.435(1)
_cell_angle_gamma 90
_cell_formula_units_Z 2
_cell_length_a 5.5048(4)
_cell_length_b 6.4450(5)
_cell_length_c 19.4446(14)
_cell_measurement_reflns_used 2434
_cell_measurement_temperature 300
_cell_measurement_theta_max 28.427
_cell_measurement_theta_min 3.330
_cell_volume 689.84(9)
_computing_cell_refinement 'SAINT v6.28A (Bruker, 2002)'
_computing_data_collection 'SMART v5.054 (Bruker, 1998)'
_computing_data_reduction 'SAINT v6.28A (Bruker, 2002)'
_computing_molecular_graphics 'XP (Bruker, 1998)'
_computing_publication_material 'Olex2 (Dolomanov et al., 2009)'
_computing_structure_refinement 'ShelXL (Sheldrick, 2008)'
_computing_structure_solution 'ShelXS (Sheldrick, 2008)'
_diffrn_ambient_temperature 300
_diffrn_detector_area_resol_mean 8.192
_diffrn_measured_fraction_theta_full 1.000
_diffrn_measured_fraction_theta_max 0.998
_diffrn_measurement_device_type 'Bruker SMART 1000'
_diffrn_measurement_method \w_scan
_diffrn_radiation_type MoK\a
_diffrn_radiation_wavelength 0.71073
_diffrn_reflns_av_R_equivalents 0.0237
_diffrn_reflns_av_unetI/netI 0.0181
_diffrn_reflns_Laue_measured_fraction_full 1.000
_diffrn_reflns_Laue_measured_fraction_max 0.998
_diffrn_reflns_limit_h_max 7
_diffrn_reflns_limit_h_min -7
_diffrn_reflns_limit_k_max 9
_diffrn_reflns_limit_k_min -9
_diffrn_reflns_limit_l_max 27
_diffrn_reflns_limit_l_min -27
_diffrn_reflns_number 10376
_diffrn_reflns_point_group_measured_fraction_full 1.000
_diffrn_reflns_point_group_measured_fraction_max 0.998
_diffrn_reflns_theta_full 25.242
_diffrn_reflns_theta_max 30.038
_diffrn_reflns_theta_min 2.095
_diffrn_source 'sealed X-ray tube'
_exptl_absorpt_coefficient_mu 0.064
_exptl_absorpt_correction_T_max 1
_exptl_absorpt_correction_T_min 0.923018
_exptl_absorpt_correction_type multi-scan
_exptl_absorpt_process_details
'SADABS v.2.03 (Bruker,200?) was used for absorption correction. R(int) was 0.0256 before and 0.0173 after correction. The Ratio of minimum to maximum transmission is 0.9230. The \l/2 correction factor is 0.0015.'
_exptl_crystal_colour colourless
_exptl_crystal_colour_primary colourless
_exptl_crystal_density_diffrn 1.138
_exptl_crystal_description block
_exptl_crystal_F_000 256
_exptl_crystal_size_max 0.25
_exptl_crystal_size_mid 0.15
_exptl_crystal_size_min 0.1
_refine_diff_density_max 0.265
_refine_diff_density_min -0.136
_refine_diff_density_rms 0.035
_refine_ls_extinction_method none
_refine_ls_goodness_of_fit_ref 1.028
_refine_ls_hydrogen_treatment constr
_refine_ls_matrix_type full
_refine_ls_number_parameters 95
_refine_ls_number_reflns 2000
_refine_ls_number_restraints 3
_refine_ls_restrained_S_all 1.029
_refine_ls_R_factor_all 0.0730
_refine_ls_R_factor_gt 0.0539
_refine_ls_shift/su_max 0.000
_refine_ls_shift/su_mean 0.000
_refine_ls_structure_factor_coef Fsqd
_refine_ls_weighting_details 'w=1/[\s^2^(Fo^2^)+(0.0864P)^2^+0.0816P] where P=(Fo^2^+2Fc^2^)/3'
_refine_ls_weighting_scheme calc
_refine_ls_wR_factor_gt 0.1463
_refine_ls_wR_factor_ref 0.1598
_reflns_Friedel_coverage 0.000
_reflns_number_gt 1453
_reflns_number_total 2000
_reflns_threshold_expression 'I > 2\s(I)'
_cod_data_source_file cg500962y_si_001.cif
_cod_data_source_block 2266MeESTrt
_cod_depositor_comments 'Adding full bibliography for 4511872--4511883.cif.'
_cod_database_code 4511872
_shelxl_version_number 2013-4
_shelx_space_group_comment
;
The symmetry employed for this shelxl refinement is uniquely defined
by the following loop, which should always be used as a source of
symmetry information in preference to the above space-group names.
They are only intended as comments.
;
_shelx_estimated_absorpt_t_max 0.994
_shelx_estimated_absorpt_t_min 0.984
_olex2_refinement_description
;
1. Fixed Uiso
 At 1.2 times of:
  All C(H) groups
 At 1.5 times of:
  All C(H,H,H,H,H,H) groups
2. Restrained distances
 C7-C7_$1 \\sim C7'-C7'_$1
 with sigma of 0.02
 C1-C7 \\sim C1'-C7'
 with sigma of 0.02
 C1-C7_$1 \\sim C1'-C7'_$1
 with sigma of 0.02
3. Others
 Sof(H84)=Sof(H85)=Sof(H86)=1-FVAR(1)
 Sof(H81)=Sof(H82)=Sof(H83)=FVAR(1)
 Sof(H94)=Sof(H95)=Sof(H96)=1-FVAR(2)
 Sof(H91)=Sof(H92)=Sof(H93)=FVAR(2)
 Sof(C1')=Sof(C7')=Sof(H7')=1-FVAR(3)
 Sof(C1)=Sof(C7)=Sof(H7)=FVAR(3)
4.a Aromatic/amide H refined with riding coordinates:
 C3(H3), C4(H4), C5(H5), C7(H7), C7'(H7')
4.b Idealised Me refined as rotating group:
 C8(H81,H82,H83), C8(H84,H85,H86), C9(H91,H92,H93), C9(H94,H95,H96)
;
_olex2_submission_special_instructions 'No special instructions were received'

loop_
_space_group_symop_operation_xyz
'x, y, z'
'-x, y+1/2, -z+1/2'
'-x, -y, -z'
'x, -y-1/2, z-1/2'

loop_
_atom_site_label
_atom_site_type_symbol
_atom_site_fract_x
_atom_site_fract_y
_atom_site_fract_z
_atom_site_U_iso_or_equiv
_atom_site_adp_type
_atom_site_occupancy
_atom_site_site_symmetry_order
_atom_site_calc_flag
_atom_site_refinement_flags_posn
_atom_site_refinement_flags_occupancy
_atom_site_disorder_assembly
_atom_site_disorder_group
C1 C 0.9472(3) 0.8738(4) 0.08985(8) 0.0396(4) Uani 0.930(6) 1 d . P A 3
C1' C 0.943(4) 0.820(3) 0.0814(8) 0.023(4) Uiso 0.070(6) 1 d . P A 4
C2 C 0.7624(2) 0.9155(2) 0.13673(6) 0.0459(3) Uani 1 1 d . . . .
C3 C 0.7249(2) 0.7838(2) 0.19198(7) 0.0557(4) Uani 1 1 d . . . .
H3 H 0.6010 0.8127 0.2228 0.067 Uiso 1 1 calc R . . .
C4 C 0.8670(3) 0.6116(2) 0.20209(7) 0.0620(4) Uani 1 1 d . . . .
H4 H 0.8414 0.5259 0.2398 0.074 Uiso 1 1 calc R . . .
C5 C 1.0483(3) 0.5665(2) 0.15586(7) 0.0581(4) Uani 1 1 d . . . .
H5 H 1.1446 0.4498 0.1629 0.070 Uiso 1 1 calc R . . .
C6 C 1.0902(2) 0.6915(2) 0.09892(6) 0.0466(3) Uani 1 1 d . . . .
C7 C 0.9877(2) 1.0216(2) 0.03299(6) 0.0411(4) Uani 0.930(6) 1 d . P A 3
H7 H 0.9970 1.1610 0.0450 0.049 Uiso 0.930(6) 1 calc R P A 3
C7' C 0.953(3) 0.917(2) 0.0115(10) 0.055(7) Uiso 0.070(6) 1 d . P A 4
H7' H 0.8739 0.8391 -0.0222 0.066 Uiso 0.070(6) 1 calc R P A 4
C8 C 0.6001(3) 1.1024(2) 0.12771(8) 0.0632(4) Uani 1 1 d . . . .
H81 H 0.5120 1.0910 0.0851 0.095 Uiso 0.73(8) 1 calc GR P B 1
H82 H 0.6976 1.2260 0.1272 0.095 Uiso 0.73(8) 1 calc GR P B 1
H83 H 0.4876 1.1093 0.1651 0.095 Uiso 0.73(8) 1 calc GR P B 1
H84 H 0.4370 1.0668 0.1402 0.095 Uiso 0.27(8) 1 calc GR P B 2
H85 H 0.6028 1.1464 0.0806 0.095 Uiso 0.27(8) 1 calc GR P B 2
H86 H 0.6574 1.2130 0.1567 0.095 Uiso 0.27(8) 1 calc GR P B 2
C9 C 1.2929(3) 0.6312(2) 0.05122(7) 0.0587(4) Uani 1 1 d . . . .
H91 H 1.4014 0.7465 0.0457 0.088 Uiso 0.5(3) 1 calc GR P C 1
H92 H 1.2261 0.5930 0.0073 0.088 Uiso 0.5(3) 1 calc GR P C 1
H93 H 1.3804 0.5156 0.0703 0.088 Uiso 0.5(3) 1 calc GR P C 1
H94 H 1.3569 0.7533 0.0296 0.088 Uiso 0.5(3) 1 calc GR P C 2
H95 H 1.2315 0.5383 0.0166 0.088 Uiso 0.5(3) 1 calc GR P C 2
H96 H 1.4195 0.5636 0.0770 0.088 Uiso 0.5(3) 1 calc GR P C 2

loop_
_atom_site_aniso_label
_atom_site_aniso_U_11
_atom_site_aniso_U_22
_atom_site_aniso_U_33
_atom_site_aniso_U_23
_atom_site_aniso_U_13
_atom_site_aniso_U_12
C1 0.0415(7) 0.0413(8) 0.0361(7) -0.0066(6) 0.0029(5) -0.0013(7)
C2 0.0457(6) 0.0521(7) 0.0402(6) -0.0066(5) 0.0048(5) -0.0013(5)
C3 0.0563(8) 0.0703(9) 0.0407(6) -0.0035(6) 0.0118(5) -0.0021(6)
C4 0.0709(9) 0.0698(9) 0.0456(7) 0.0126(7) 0.0089(6) -0.0026(7)
C5 0.0645(8) 0.0566(8) 0.0531(8) 0.0083(6) 0.0019(6) 0.0086(6)
C6 0.0464(6) 0.0526(7) 0.0407(6) -0.0027(5) 0.0030(5) 0.0031(5)
C7 0.0422(7) 0.0406(7) 0.0406(7) -0.0035(5) 0.0049(5) 0.0014(5)
C8 0.0603(8) 0.0651(9) 0.0644(9) -0.0050(7) 0.0173(7) 0.0136(7)
C9 0.0552(8) 0.0661(9) 0.0549(8) 0.0008(6) 0.0089(6) 0.0187(6)

loop_
_atom_type_symbol
_atom_type_description
_atom_type_scat_dispersion_real
_atom_type_scat_dispersion_imag
_atom_type_scat_source
C C 0.0033 0.0016 'International Tables Vol C Tables 4.2.6.8 and 6.1.1.4'
H H 0.0000 0.0000 'International Tables Vol C Tables 4.2.6.8 and 6.1.1.4'

loop_
_geom_angle_atom_site_label_1
_geom_angle_atom_site_label_2
_geom_angle_atom_site_label_3
_geom_angle
_geom_angle_site_symmetry_1
C2 C1 C6 118.84(13) .
C2 C1 C7 118.62(16) .
C6 C1 C7 122.53(13) .
C6 C1' C2 119.8(10) .
C6 C1' C7' 120.9(16) .
C7' C1' C2 118.6(14) .
C1 C2 C8 120.72(13) .
C3 C2 C1 120.09(14) .
C3 C2 C1' 112.6(5) .
C3 C2 C8 119.19(12) .
C8 C2 C1' 127.0(5) .
C2 C3 H3 119.4 .
C4 C3 C2 121.25(12) .
C4 C3 H3 119.4 .
C3 C4 H4 120.3 .
C3 C4 C5 119.48(13) .
C5 C4 H4 120.3 .
C4 C5 H5 119.2 .
C4 C5 C6 121.50(13) .
C6 C5 H5 119.2 .
C1 C6 C9 123.20(12) .
C1' C6 C5 120.5(7) .
C1' C6 C9 120.1(7) .
C5 C6 C1 118.78(12) .
C5 C6 C9 117.97(12) .
C1 C7 H7 116.3 .
C7 C7 C1 127.45(17) 3_775
C7 C7 H7 116.3 3_775
C1' C7' H7' 113.3 .
C7' C7' C1' 133(2) 3_775
C7' C7' H7' 113.3 3_775
C2 C8 H81 109.5 .
C2 C8 H82 109.5 .
C2 C8 H83 109.5 .
C2 C8 H84 109.5 .
C2 C8 H85 109.5 .
C2 C8 H86 109.5 .
H81 C8 H82 109.5 .
H81 C8 H83 109.5 .
H82 C8 H83 109.5 .
H84 C8 H85 109.5 .
H84 C8 H86 109.5 .
H85 C8 H86 109.5 .
C6 C9 H91 109.5 .
C6 C9 H92 109.5 .
C6 C9 H93 109.5 .
C6 C9 H94 109.5 .
C6 C9 H95 109.5 .
C6 C9 H96 109.5 .
H91 C9 H92 109.5 .
H91 C9 H93 109.5 .
H92 C9 H93 109.5 .
H94 C9 H95 109.5 .
H94 C9 H96 109.5 .
H95 C9 H96 109.5 .

loop_
_geom_bond_atom_site_label_1
_geom_bond_atom_site_label_2
_geom_bond_distance
_geom_bond_site_symmetry_2
C1 C2 1.397(2) .
C1 C6 1.425(2) .
C1 C7 1.478(2) .
C1' C2 1.59(2) .
C1' C6 1.205(19) .
C1' C7' 1.497(16) .
C2 C3 1.3859(19) .
C2 C8 1.5093(19) .
C3 H3 0.9300 .
C3 C4 1.371(2) .
C4 H4 0.9300 .
C4 C5 1.379(2) .
C5 H5 0.9300 .
C5 C6 1.3898(19) .
C6 C9 1.5074(17) .
C7 C7 1.321(3) 3_775
C7 H7 0.9300 .
C7' C7' 1.273(18) 3_775
C7' H7' 0.9300 .
C8 H81 0.9600 .
C8 H82 0.9600 .
C8 H83 0.9600 .
C8 H84 0.9600 .
C8 H85 0.9600 .
C8 H86 0.9600 .
C9 H91 0.9600 .
C9 H92 0.9600 .
C9 H93 0.9600 .
C9 H94 0.9600 .
C9 H95 0.9600 .
C9 H96 0.9600 .

loop_
_geom_torsion_atom_site_label_1
_geom_torsion_atom_site_label_2
_geom_torsion_atom_site_label_3
_geom_torsion_atom_site_label_4
_geom_torsion
_geom_torsion_site_symmetry_4
C1 C2 C3 C4 0.2(2) .
C1' C2 C3 C4 11.6(9) .
C2 C1 C6 C1' 98(3) .
C2 C1 C6 C5 -2.9(3) .
C2 C1 C6 C9 179.65(14) .
C2 C1 C7 C7 -131.7(2) 3_775
C2 C1' C6 C1 -61(3) .
C2 C1' C6 C5 26(2) .
C2 C1' C6 C9 -168.0(8) .
C2 C1' C7' C7' 76(4) 3_775
C2 C3 C4 C5 -1.0(2) .
C3 C4 C5 C6 -0.2(2) .
C4 C5 C6 C1 2.1(2) .
C4 C5 C6 C1' -13.6(12) .
C4 C5 C6 C9 179.72(14) .
C6 C1 C2 C1' -54(3) .
C6 C1 C2 C3 1.8(2) .
C6 C1 C2 C8 -177.74(14) .
C6 C1 C7 C7 48.8(3) 3_775
C6 C1' C2 C1 104(4) .
C6 C1' C2 C3 -24.9(18) .
C6 C1' C2 C8 168.1(10) .
C6 C1' C7' C7' -95(4) 3_775
C7 C1 C2 C1' 126(3) .
C7 C1 C2 C3 -177.80(13) .
C7 C1 C2 C8 2.7(2) .
C7 C1 C6 C1' -82(3) .
C7 C1 C6 C5 176.64(14) .
C7 C1 C6 C9 -0.8(2) .
C7' C1' C2 C1 -67(3) .
C7' C1' C2 C3 164.6(11) .
C7' C1' C2 C8 -2.4(19) .
C7' C1' C6 C1 109(4) .
C7' C1' C6 C5 -164.1(11) .
C7' C1' C6 C9 2(2) .
C8 C2 C3 C4 179.73(13) .
